data_1532808
loop_
_publ_author_name
'Okonska-Kozlowska, I.'
'Maciazek, E.'
'Ratuszna, A.'

_publ_section_title
;
 Crystal structure of Cu Cr2 Se4, Cu0.8 Co0.2 Cr2 Se4 and Cu0.4 Co0.6 Cr2
 Se4
;
_journal_name_full
;
Applied Crystallography: Proceedings of the XVII International Conference 
Wisla, Poland 31 August-4 September, 1997
;
_journal_page_first 54
_journal_page_last 57
_journal_volume 18
_journal_year 2001
_chemical_formula_sum 'Co0.6 Cr2 Cu0.4 Se4'
_chemical_name_systematic '(Cu0.4 Co0.6) (Cr2 Se4)'
_space_group_IT_number 12
_symmetry_space_group_name_Hall '-I 2y'
_symmetry_space_group_name_H-M 'I 1 2/m 1'
_cell_angle_alpha 90
_cell_angle_beta 91.304
_cell_angle_gamma 90
_cell_formula_units_Z 2
_cell_length_a 6.288
_cell_length_b 3.608
_cell_length_c 11.728
_cell_volume 266.005
_citation_journal_id_ASTM APCRE2
_cod_data_source_file Okonska-Kozlowska_APCRE2_2001_295.cif
_cod_data_source_block Co0.6Cr2Cu0.4Se4
_cod_original_cell_volume 266.0055
_cod_original_sg_symbol_Hall '-C 2y (x,y,-x+z)'
_cod_database_code 1532808

loop_
_symmetry_equiv_pos_as_xyz
x,y,z
-x,y,-z
-x,-y,-z
x,-y,z
x+1/2,y+1/2,z+1/2
-x+1/2,y+1/2,-z+1/2
-x+1/2,-y+1/2,-z+1/2
x+1/2,-y+1/2,z+1/2

loop_
_atom_site_label
_atom_site_type_symbol
_atom_site_fract_x
_atom_site_fract_y
_atom_site_fract_z
_atom_site_occupancy
_atom_site_U_iso_or_equiv
Cu1 Cu+2 0 0 0 0.4 0.0
Se1 Se-2 0.3329 0 0.3625 1 0.0
Se2 Se-2 0.3315 0 0.8812 1 0.0
Co1 Co+2 0 0 0 0.6 0.0
Cr1 Cr+3 -0.0258 0 0.26397 1 0.0
